data_1534536
loop_
_publ_author_name
'Savel'eva, Z.A.'
'Larionov, S.V.'
'Shishkin, O.V.'
'Romanenko, G.V.'
'Podberezskaya, N.V.'
'Struchkov, Yu.T.'

_publ_section_title
;
 Coordinated diaminoguanidinium (1+)-ion in the crystal structure of Cu (C
 H8 N5) Cl3 complex
;
_journal_name_full 'Zhurnal Strukturnoi Khimii (Issue-No. from 1981)'
_journal_page_first 936
_journal_page_last 941
_journal_volume 36
_journal_year 1995
_chemical_formula_sum 'C H8 Cl3 Cu N5'
_chemical_name_systematic '(((N H2) N H) C (N H2) ((N H3) N)) Cu Cl3'
_space_group_IT_number 14
_symmetry_space_group_name_Hall '-P 2yn'
_symmetry_space_group_name_H-M 'P 1 21/n 1'
_cell_angle_alpha 90
_cell_angle_beta 93.6
_cell_angle_gamma 90
_cell_formula_units_Z 4
_cell_length_a 8.226
_cell_length_b 11.564
_cell_length_c 8.523
_cell_volume 809.154
_citation_journal_id_ASTM ZSTKAI
_cod_data_source_file Saveleva_ZSTKAI_1995_1514.cif
_cod_data_source_block C1H8Cl3Cu1N5
_cod_original_cell_volume 809.1545
_cod_original_sg_symbol_Hall '-P 2ybc (x-z,y,z)'
_cod_original_formula_sum 'C1 H8 Cl3 Cu1 N5'
_cod_database_code 1534536

loop_
_symmetry_equiv_pos_as_xyz
x,y,z
-x+1/2,y+1/2,-z+1/2
-x,-y,-z
x-1/2,-y-1/2,z-1/2

loop_
_atom_site_label
_atom_site_type_symbol
_atom_site_fract_x
_atom_site_fract_y
_atom_site_fract_z
_atom_site_occupancy
_atom_site_U_iso_or_equiv
H6 H+1 0.245 0.35 0.621 1 0.0
H8 H+1 0.597 0.365 0.353 1 0.0
H2 H+1 0.31 0.365 0.07 1 0.0
N2 N 0.2476 0.3806 0.2778 1 0.0
N5 N-3 0.5349 0.3723 0.3007 1 0.0
Cl1 Cl-1 -0.1526 0.3692 0.559 1 0.0
N3 N-2 0.3764 0.3486 0.5125 1 0.0
H7 H+1 0.522 0.406 0.236 1 0.0
H4 H+1 0.457 0.346 0.561 1 0.0
Cl2 Cl-1 -0.1116 0.4267 0.1748 1 0.0
H5 H+1 0.193 0.253 0.609 1 0.0
Cu1 Cu+2 0.0486 0.3681 0.3897 1 0.0
Cl3 Cl-1 0.0232 0.1342 0.3669 1 0.0
N1 N-3 0.2565 0.4117 0.1176 1 0.0
C1 C+4 0.3872 0.3687 0.359 1 0.0
N4 N-3 0.2194 0.3418 0.5679 1 0.0
H3 H+1 0.294 0.477 0.113 1 0.0
H1 H+1 0.151 0.42 0.08 1 0.0
